data_4088854
loop_
_publ_author_name
'Bissert, Robin'
'Braunschweig, Holger'
'Dewhurst, Rian D.'
'Schneider, Christoph'

_publ_section_title
;
 Metal-Only Lewis Pairs Based on Zerovalent Osmium
;
_journal_issue 15
_journal_name_full Organometallics
_journal_page_first 2567
_journal_paper_doi 10.1021/acs.organomet.6b00495
_journal_volume 35
_journal_year 2016
_chemical_formula_moiety 'C7 H9 Cl3 Ga O4 Os P'
_chemical_formula_sum 'C7 H9 Cl3 Ga O4 Os P'
_chemical_formula_weight 554.38
_space_group_crystal_system orthorhombic
_space_group_IT_number 33
_space_group_name_Hall 'P 2c -2n'
_space_group_name_H-M_alt 'P n a 21'
_atom_sites_solution_hydrogens geom
_atom_sites_solution_secondary iterative
_audit_creation_method SHELXL-2014/7
_cell_angle_alpha 90
_cell_angle_beta 90
_cell_angle_gamma 90
_cell_formula_units_Z 4
_cell_length_a 12.5020(5)
_cell_length_b 8.8053(3)
_cell_length_c 13.5439(5)
_cell_measurement_reflns_used 9953
_cell_measurement_temperature 100(2)
_cell_measurement_theta_max 26.76
_cell_measurement_theta_min 2.76
_cell_volume 1490.96(10)
_computing_cell_refinement 'Saint+ ver. V8.34A (Bruker AXS)'
_computing_data_collection 'APEX2 ver. 2014.9 (Bruker AXS)'
_computing_data_reduction 'Saint+ ver. V8.34A (Bruker AXS)'
_computing_molecular_graphics 'ShelXLe (Huebschle et all, 2011)'
_computing_publication_material 'SHELXL-2014/7 (Sheldrick, 2014)'
_computing_structure_refinement 'SHELXL-2014/7 (Sheldrick, 2014)'
_computing_structure_solution 'SHELXT (Sheldrick, 2012)'
_diffrn_ambient_temperature 100(2)
_diffrn_detector 'CMOS area detector (Photon 100)'
_diffrn_detector_area_resol_mean 8.333
_diffrn_measured_fraction_theta_full 0.999
_diffrn_measured_fraction_theta_max 0.999
_diffrn_measurement_device_type 'Bruker D8 Quest'
_diffrn_measurement_method '\f and \w scans'
_diffrn_radiation_type MoK\a
_diffrn_radiation_wavelength 0.71073
_diffrn_reflns_av_R_equivalents 0.0331
_diffrn_reflns_av_unetI/netI 0.0178
_diffrn_reflns_Laue_measured_fraction_full 0.999
_diffrn_reflns_Laue_measured_fraction_max 0.999
_diffrn_reflns_limit_h_max 15
_diffrn_reflns_limit_h_min -15
_diffrn_reflns_limit_k_max 11
_diffrn_reflns_limit_k_min -11
_diffrn_reflns_limit_l_max 15
_diffrn_reflns_limit_l_min -17
_diffrn_reflns_number 49864
_diffrn_reflns_point_group_measured_fraction_full 0.960
_diffrn_reflns_point_group_measured_fraction_max 0.958
_diffrn_reflns_theta_full 26.000
_diffrn_reflns_theta_max 26.758
_diffrn_reflns_theta_min 2.759
_diffrn_source 'microfocus sealed tube (Incoatec ImS)'
_exptl_absorpt_coefficient_mu 10.962
_exptl_absorpt_correction_T_max 0.3975
_exptl_absorpt_correction_T_min 0.2641
_exptl_absorpt_correction_type multi-scan
_exptl_absorpt_process_details 'SadAbs 2014/2 (Bruker AXS)'
_exptl_crystal_colour colourless
_exptl_crystal_density_diffrn 2.470
_exptl_crystal_description block
_exptl_crystal_F_000 1024
_exptl_crystal_size_max 0.182
_exptl_crystal_size_mid 0.098
_exptl_crystal_size_min 0.085
_refine_diff_density_max 0.794
_refine_diff_density_min -2.429
_refine_diff_density_rms 0.402
_refine_ls_abs_structure_details
;
 Flack x determined using 1343 quotients [(I+)-(I-)]/[(I+)+(I-)]
 (Parsons, Flack and Wagner, Acta Cryst. B69 (2013) 249-259).
;
_refine_ls_abs_structure_Flack 0.010(3)
_refine_ls_extinction_method none
_refine_ls_goodness_of_fit_ref 1.454
_refine_ls_hydrogen_treatment constr
_refine_ls_matrix_type full
_refine_ls_number_parameters 157
_refine_ls_number_reflns 3044
_refine_ls_number_restraints 1
_refine_ls_restrained_S_all 1.454
_refine_ls_R_factor_all 0.0211
_refine_ls_R_factor_gt 0.0207
_refine_ls_shift/su_max 0.000
_refine_ls_shift/su_mean 0.000
_refine_ls_structure_factor_coef Fsqd
_refine_ls_weighting_details 'w=1/[\s^2^(Fo^2^)+(0.0305P)^2^+0.1523P] where P=(Fo^2^+2Fc^2^)/3'
_refine_ls_weighting_scheme calc
_refine_ls_wR_factor_gt 0.0556
_refine_ls_wR_factor_ref 0.0564
_reflns_Friedel_coverage 0.837
_reflns_Friedel_fraction_full 0.917
_reflns_Friedel_fraction_max 0.913
_reflns_number_gt 3000
_reflns_number_total 3044
_reflns_threshold_expression 'I > 2\s(I)'
_cod_data_source_file om6b00495_si_002.cif
_cod_data_source_block 2a
_cod_database_code 4088854
_shelx_shelxl_version_number 2014/7
_shelx_space_group_comment
;
The symmetry employed for this shelxl refinement is uniquely defined
by the following loop, which should always be used as a source of
symmetry information in preference to the above space-group names.
They are only intended as comments.
;
_shelx_estimated_absorpt_t_min 0.240
_shelx_estimated_absorpt_t_max 0.456

loop_
_space_group_symop_operation_xyz
'x, y, z'
'-x, -y, z+1/2'
'x+1/2, -y+1/2, z'
'-x+1/2, y+1/2, z+1/2'

loop_
_atom_site_label
_atom_site_type_symbol
_atom_site_fract_x
_atom_site_fract_y
_atom_site_fract_z
_atom_site_U_iso_or_equiv
_atom_site_adp_type
_atom_site_occupancy
_atom_site_site_symmetry_order
_atom_site_calc_flag
_atom_site_refinement_flags_posn
_atom_site_refinement_flags_adp
Os1 Os 0.69831(2) 0.50681(2) 0.49336(5) 0.00997(9) Uani 1 1 d . .
Ga1 Ga 0.86477(5) 0.46542(7) 0.60193(5) 0.01395(13) Uani 1 1 d . .
Cl1 Cl 0.93481(9) 0.23259(15) 0.59863(13) 0.0242(3) Uani 1 1 d . .
P1 P 0.80050(12) 0.4751(2) 0.34293(16) 0.0148(4) Uani 1 1 d . .
O1 O 0.7747(3) 0.8410(4) 0.4922(3) 0.0222(7) Uani 1 1 d . .
C1 C 0.7448(3) 0.7201(5) 0.4931(4) 0.0148(9) Uani 1 1 d . .
Cl2 Cl 1.00234(9) 0.61832(16) 0.56770(11) 0.0239(3) Uani 1 1 d . .
O2 O 0.5778(3) 0.5497(6) 0.6909(3) 0.0248(9) Uani 1 1 d . .
C2 C 0.6230(5) 0.5333(7) 0.6188(5) 0.0158(12) Uani 1 1 d . .
O3 O 0.4843(3) 0.5499(6) 0.3816(4) 0.0297(9) Uani 1 1 d . .
Cl3 Cl 0.83661(18) 0.49700(16) 0.76345(15) 0.0284(4) Uani 1 1 d . .
C3 C 0.5634(5) 0.5356(7) 0.4187(5) 0.0201(12) Uani 1 1 d . .
O4 O 0.6854(3) 0.1562(4) 0.5026(3) 0.0244(9) Uani 1 1 d . .
C4 C 0.6873(4) 0.2841(6) 0.5003(4) 0.0164(11) Uani 1 1 d . .
C5 C 0.7185(5) 0.4212(9) 0.2387(5) 0.0343(15) Uani 1 1 d . .
H5A H 0.6647 0.5000 0.2267 0.052 Uiso 1 1 calc R U
H5B H 0.6826 0.3247 0.2529 0.052 Uiso 1 1 calc R U
H5C H 0.7636 0.4098 0.1800 0.052 Uiso 1 1 calc R U
C6 C 0.9036(5) 0.3317(7) 0.3467(5) 0.0280(13) Uani 1 1 d . .
H6A H 0.8712 0.2324 0.3599 0.042 Uiso 1 1 calc R U
H6B H 0.9548 0.3561 0.3991 0.042 Uiso 1 1 calc R U
H6C H 0.9408 0.3286 0.2830 0.042 Uiso 1 1 calc R U
C7 C 0.8697(5) 0.6433(7) 0.3015(5) 0.0306(15) Uani 1 1 d . .
H7A H 0.9054 0.6222 0.2386 0.046 Uiso 1 1 calc R U
H7B H 0.9230 0.6731 0.3508 0.046 Uiso 1 1 calc R U
H7C H 0.8181 0.7260 0.2926 0.046 Uiso 1 1 calc R U

loop_
_atom_site_aniso_label
_atom_site_aniso_U_11
_atom_site_aniso_U_22
_atom_site_aniso_U_33
_atom_site_aniso_U_23
_atom_site_aniso_U_13
_atom_site_aniso_U_12
Os1 0.01048(14) 0.00880(13) 0.01062(15) -0.00139(10) 0.00003(10) 0.00073(5)
Ga1 0.0129(3) 0.0142(3) 0.0148(3) -0.0004(3) -0.0015(2) -0.0005(2)
Cl1 0.0216(5) 0.0165(6) 0.0344(7) 0.0034(6) -0.0044(6) 0.0041(5)
P1 0.0202(9) 0.0115(7) 0.0128(8) -0.0018(7) 0.0029(5) 0.0014(5)
O1 0.0281(17) 0.0136(19) 0.0249(18) -0.0026(19) 0.0046(17) -0.0020(15)
C1 0.014(2) 0.017(2) 0.013(2) -0.002(2) 0.000(2) 0.0039(18)
Cl2 0.0178(5) 0.0221(7) 0.0318(7) 0.0023(6) -0.0022(4) -0.0065(5)
O2 0.030(2) 0.022(2) 0.022(2) -0.0047(19) 0.0101(17) -0.0023(19)
C2 0.018(3) 0.010(2) 0.019(3) 0.000(2) 0.000(2) -0.003(2)
O3 0.026(2) 0.031(3) 0.031(2) -0.005(2) -0.0126(19) 0.0076(19)
Cl3 0.0278(10) 0.0429(11) 0.0146(9) -0.0026(5) -0.0026(8) -0.0008(5)
C3 0.022(3) 0.017(3) 0.021(3) -0.003(2) -0.005(2) 0.003(2)
O4 0.0247(18) 0.012(2) 0.037(2) -0.0003(19) 0.0019(17) -0.0018(14)
C4 0.016(2) 0.018(3) 0.016(3) 0.000(2) 0.003(2) -0.0010(17)
C5 0.042(3) 0.045(5) 0.016(3) -0.002(3) -0.004(2) -0.002(3)
C6 0.037(3) 0.024(3) 0.023(3) 0.000(2) 0.012(2) 0.013(3)
C7 0.046(4) 0.020(3) 0.027(3) -0.002(2) 0.021(3) -0.004(3)

loop_
_atom_type_symbol
_atom_type_description
_atom_type_scat_dispersion_real
_atom_type_scat_dispersion_imag
_atom_type_scat_source
C C 0.0033 0.0016 'International Tables Vol C Tables 4.2.6.8 and 6.1.1.4'
H H 0.0000 0.0000 'International Tables Vol C Tables 4.2.6.8 and 6.1.1.4'
O O 0.0106 0.0060 'International Tables Vol C Tables 4.2.6.8 and 6.1.1.4'
P P 0.1023 0.0942 'International Tables Vol C Tables 4.2.6.8 and 6.1.1.4'
Cl Cl 0.1484 0.1585 'International Tables Vol C Tables 4.2.6.8 and 6.1.1.4'
Ga Ga 0.2307 1.6083 'International Tables Vol C Tables 4.2.6.8 and 6.1.1.4'
Os Os -1.2165 7.6030 'International Tables Vol C Tables 4.2.6.8 and 6.1.1.4'

loop_
_geom_angle_atom_site_label_1
_geom_angle_atom_site_label_2
_geom_angle_atom_site_label_3
_geom_angle
C2 Os1 C1 91.7(2)
C2 Os1 C4 92.5(2)
C1 Os1 C4 166.54(18)
C2 Os1 C3 91.0(3)
C1 Os1 C3 97.4(2)
C4 Os1 C3 95.3(2)
C2 Os1 P1 176.93(18)
C1 Os1 P1 87.30(16)
C4 Os1 P1 87.81(17)
C3 Os1 P1 91.96(19)
C2 Os1 Ga1 84.84(18)
C1 Os1 Ga1 84.09(14)
C4 Os1 Ga1 83.58(16)
C3 Os1 Ga1 175.7(2)
P1 Os1 Ga1 92.16(5)
Cl1 Ga1 Cl2 104.34(5)
Cl1 Ga1 Cl3 101.30(6)
Cl2 Ga1 Cl3 104.46(7)
Cl1 Ga1 Os1 115.86(4)
Cl2 Ga1 Os1 114.75(5)
Cl3 Ga1 Os1 114.49(6)
C6 P1 C7 103.9(3)
C6 P1 C5 104.1(3)
C7 P1 C5 104.1(3)
C6 P1 Os1 115.7(2)
C7 P1 Os1 114.8(2)
C5 P1 Os1 112.8(2)
O1 C1 Os1 177.8(4)
O2 C2 Os1 178.9(5)
O3 C3 Os1 175.9(6)
O4 C4 Os1 177.0(4)
P1 C5 H5A 109.5
P1 C5 H5B 109.5
H5A C5 H5B 109.5
P1 C5 H5C 109.5
H5A C5 H5C 109.5
H5B C5 H5C 109.5
P1 C6 H6A 109.5
P1 C6 H6B 109.5
H6A C6 H6B 109.5
P1 C6 H6C 109.5
H6A C6 H6C 109.5
H6B C6 H6C 109.5
P1 C7 H7A 109.5
P1 C7 H7B 109.5
H7A C7 H7B 109.5
P1 C7 H7C 109.5
H7A C7 H7C 109.5
H7B C7 H7C 109.5

loop_
_geom_bond_atom_site_label_1
_geom_bond_atom_site_label_2
_geom_bond_distance
Os1 C2 1.957(6)
Os1 C1 1.966(5)
Os1 C4 1.968(6)
Os1 C3 1.983(6)
Os1 P1 2.421(2)
Os1 Ga1 2.5741(8)
Ga1 Cl1 2.2298(13)
Ga1 Cl2 2.2328(14)
Ga1 Cl3 2.233(2)
P1 C6 1.805(6)
P1 C7 1.805(6)
P1 C5 1.808(6)
O1 C1 1.129(6)
O2 C2 1.137(7)
O3 C3 1.116(7)
O4 C4 1.127(7)
C5 H5A 0.9800
C5 H5B 0.9800
C5 H5C 0.9800
C6 H6A 0.9800
C6 H6B 0.9800
C6 H6C 0.9800
C7 H7A 0.9800
C7 H7B 0.9800
C7 H7C 0.9800
